data_9001990
loop_
_publ_author_name
'Grey, I. E.'
'Velde, D.'
'Criddle, A. J.'

_publ_section_title
;
 Haggertyite, a new magnetoplumbite-type titanate mineral from the
 Prairie Creek (Arkansas) lamproite
;
_journal_name_full 'American Mineralogist'
_journal_page_first 1323
_journal_page_last 1329
_journal_volume 83
_journal_year 1998
_chemical_formula_sum 'Ba0.69 Fe5.86 K0.31 Mg0.72 O19 Ti5.42'
_chemical_name_mineral Haggertyite
_space_group_IT_number 194
_symmetry_space_group_name_Hall '-P 6c 2c'
_symmetry_space_group_name_H-M 'P 63/m m c'
_cell_angle_alpha 90
_cell_angle_beta 90
_cell_angle_gamma 120
_cell_formula_units_Z 2
_cell_length_a 5.9369
_cell_length_b 5.9369
_cell_length_c 23.3445
_cell_volume 712.582
_database_code_amcsd 0002051
_exptl_crystal_density_diffrn 4.731
_cod_original_formula_sum '(Ba.69 K.31) Fe5.86 Ti5.42 Mg.72 O19'
_cod_database_code 9001990

loop_
_space_group_symop_operation_xyz
x,y,z
-x,-x+y,1/2+z
x,x-y,1/2-z
-x+y,-x,1/2-z
x-y,x,1/2+z
-y,-x,z
y,x,-z
y,-x+y,-z
-y,x-y,z
x-y,-y,1/2+z
-x+y,y,1/2-z
x,y,1/2-z
-x,-y,1/2+z
x,x-y,z
-x,-x+y,-z
x-y,x,-z
-x+y,-x,z
y,x,1/2+z
-y,-x,1/2-z
-y,x-y,1/2-z
y,-x+y,1/2+z
-x+y,y,z
x-y,-y,-z
-x,-y,-z

loop_
_atom_site_label
_atom_site_fract_x
_atom_site_fract_y
_atom_site_fract_z
_atom_site_occupancy
_atom_site_U_iso_or_equiv
_atom_site_type_symbol
_atom_site_attached_hydrogens
BaA 0.33333 0.66667 0.75000 0.69000 0.01360 Ba 0
KA 0.33333 0.66667 0.75000 0.31000 0.01360 K 0
Fe1 0.00000 0.00000 0.00000 0.38000 0.01090 Fe 0
Ti1 0.00000 0.00000 0.00000 0.56000 0.01090 Ti 0
Mg1 0.00000 0.00000 0.00000 0.06000 0.01090 Mg 0
Fe2 0.00000 0.00000 0.25860 0.38000 0.01010 Fe 0
Ti2 0.00000 0.00000 0.25860 0.09000 0.01010 Ti 0
Mg2 0.00000 0.00000 0.25860 0.03000 0.01010 Mg 0
Fe3 0.33333 0.66667 0.02658 0.72000 0.01310 Fe 0
Ti3 0.33333 0.66667 0.02658 0.22000 0.01310 Ti 0
Mg3 0.33333 0.66667 0.02658 0.06000 0.01310 Mg 0
Fe4 0.33333 0.66667 0.19034 0.32000 0.01150 Fe 0
Ti4 0.33333 0.66667 0.19034 0.62000 0.01150 Ti 0
Mg4 0.33333 0.66667 0.19034 0.06000 0.01150 Mg 0
Fe5 0.16780 0.33561 0.89243 0.44000 0.01130 Fe 0
Ti5 0.16780 0.33561 0.89243 0.50000 0.01130 Ti 0
Mg5 0.16780 0.33561 0.89243 0.06000 0.01130 Mg 0
O1 0.00000 0.00000 0.15230 1.00000 0.01700 O 0
O2 0.33333 0.66667 0.94080 1.00000 0.01400 O 0
O3 0.18410 0.36820 0.25000 1.00000 0.01400 O 0
O4 0.14950 0.29890 0.05290 1.00000 0.01200 O 0
O5 0.49980 0.99960 0.15040 1.00000 0.01300 O 0

loop_
_cod_changelog_entry_id
_cod_changelog_entry_author
_cod_changelog_entry_date
_cod_changelog_entry_text
1
;cod-tools version 3.8.0
Id: cif_guess_AMCSD_atom_types 9581 2023-05-17 12:35:41Z saulius
;
2023-05-23T09:16:36+03:00
;Derived atom types and hydrogen counts
from atom names that follow the AMCSD naming convention
(Wat == water, O-H == hydroxyl).
;

loop_
_cod_related_entry_id
_cod_related_entry_database
_cod_related_entry_code
1 AMCSD 0002051
